data_4070877
loop_
_publ_author_name
'Choualeb, A.'
'Maccaroni, E.'
'Blacque, O.'
'Schmalle, H. W.'
'Berke, H.'

_publ_section_title
;
 Rhenium Nitrosyl Complexes for Hydrogenations and Hydrosilylations
;
_journal_issue 14
_journal_name_full Organometallics
_journal_page_first 3474
_journal_paper_doi 10.1021/om7011024
_journal_volume 27
_journal_year 2008
_chemical_formula_moiety 'C6 H9 Br2 N4 O Re, C2 H3 N'
_chemical_formula_sum 'C8 H12 Br2 N5 O Re'
_chemical_formula_weight 540.25
_chemical_name_systematic
;
 Cis-dibromo-nitrosyl-tris(acetonitrile)rhenium acetonitrile solvate
;
_space_group_IT_number 2
_symmetry_cell_setting triclinic
_symmetry_space_group_name_Hall '-P 1'
_symmetry_space_group_name_H-M 'P -1'
_atom_sites_solution_hydrogens geom
_atom_sites_solution_primary direct
_atom_sites_solution_secondary difmap
_audit_creation_date 2005-03-31T13:59:24-00:00
_audit_creation_method 'WinGX routine CIF_UPDATE'
_audit_update_record
;
2007-10-25 # Formatted by publCIF
;
_cell_angle_alpha 86.04(2)
_cell_angle_beta 82.60(2)
_cell_angle_gamma 85.370(19)
_cell_formula_units_Z 2
_cell_length_a 8.1046(13)
_cell_length_b 9.4947(15)
_cell_length_c 10.0314(17)
_cell_measurement_reflns_used 8000
_cell_measurement_temperature 183(2)
_cell_measurement_theta_max 30.4
_cell_measurement_theta_min 2.95
_cell_volume 761.7(2)
_computing_cell_refinement 'IPDS software (Stoe & Cie, 1999)'
_computing_data_collection 'IPDS software (Stoe & Cie, 1999)'
_computing_data_reduction 'IPDS software (Stoe & Cie, 1999)'
_computing_molecular_graphics ' Farrugia, L. J. (1997) ORTEP-3 for Windows, J. Appl. Cryst. 30, 565.'
_computing_publication_material
; Farrugia, L. J. (1999) WinGX, J. Appl. Cryst. 32, 837-838.
  Sheldrick, G.M. (1997) SHELXL97. Program for crystal structure
   refinement. University of G\"ottingen, Germany.
;
_computing_structure_refinement
; Sheldrick, G.M. (1997) SHELXL97. Program for crystal structure
   refinement. University of G\"ottingen, Germany.
;
_computing_structure_solution
; Sheldrick, G.M. (1997) SHELXS97. Program for Crystal Structure solution.
   University of G\"ottingen, Germany.
;
_diffrn_ambient_temperature 183(2)
_diffrn_measured_fraction_theta_full 0.904
_diffrn_measured_fraction_theta_max 0.904
_diffrn_measurement_device_type 'STOE IPDS'
_diffrn_measurement_method '\f rotation scan'
_diffrn_radiation_monochromator graphite
_diffrn_radiation_type MoK\a
_diffrn_radiation_wavelength 0.71073
_diffrn_reflns_av_R_equivalents 0.087
_diffrn_reflns_av_unetI/netI 0.0447
_diffrn_reflns_limit_h_max 11
_diffrn_reflns_limit_h_min -11
_diffrn_reflns_limit_k_max 13
_diffrn_reflns_limit_k_min -13
_diffrn_reflns_limit_l_max 14
_diffrn_reflns_limit_l_min -14
_diffrn_reflns_number 12842
_diffrn_reflns_theta_full 30.52
_diffrn_reflns_theta_max 30.52
_diffrn_reflns_theta_min 2.89
_diffrn_standards_decay_% 0
_diffrn_standards_interval_count image
_diffrn_standards_interval_time 4
_diffrn_standards_number 156
_exptl_absorpt_coefficient_mu 13.216
_exptl_absorpt_correction_T_max 0.925
_exptl_absorpt_correction_T_min 0.778
_exptl_absorpt_correction_type numerical
_exptl_absorpt_process_details '(Coppens et al., 1965)'
_exptl_crystal_colour red
_exptl_crystal_density_diffrn 2.356
_exptl_crystal_density_method 'not measured'
_exptl_crystal_description block
_exptl_crystal_F_000 496
_exptl_crystal_size_max 0.31
_exptl_crystal_size_mid 0.17
_exptl_crystal_size_min 0.14
_refine_diff_density_max 3.058
_refine_diff_density_min -4.187
_refine_diff_density_rms 0.34
_refine_ls_extinction_coef 0.0172(12)
_refine_ls_extinction_expression Fc^*^=kFc[1+0.001xFc^2^\l^3^/sin(2\q)]^-1/4^
_refine_ls_extinction_method SHELXL
_refine_ls_goodness_of_fit_ref 1.086
_refine_ls_hydrogen_treatment constr
_refine_ls_matrix_type full
_refine_ls_number_parameters 159
_refine_ls_number_reflns 4210
_refine_ls_number_restraints 0
_refine_ls_restrained_S_all 1.086
_refine_ls_R_factor_all 0.06
_refine_ls_R_factor_gt 0.0449
_refine_ls_shift/su_max 0.001
_refine_ls_shift/su_mean 0
_refine_ls_structure_factor_coef Fsqd
_refine_ls_weighting_details 'w=1/[\s^2^(Fo^2^)+(0.0806P)^2^+1.6401P] where P=(Fo^2^+2Fc^2^)/3'
_refine_ls_weighting_scheme calc
_refine_ls_wR_factor_gt 0.12
_refine_ls_wR_factor_ref 0.135
_reflns_number_gt 3286
_reflns_number_total 4210
_reflns_threshold_expression >2sigma(I)
_cod_data_source_file om7011024-file001.cif
_cod_data_source_block 1a
_cod_original_cell_volume 761.6(2)
_cod_original_sg_symbol_H-M P-1
_cod_database_code 4070877

loop_
_symmetry_equiv_pos_as_xyz
'x, y, z'
'-x, -y, -z'

loop_
_atom_site_label
_atom_site_type_symbol
_atom_site_fract_x
_atom_site_fract_y
_atom_site_fract_z
_atom_site_U_iso_or_equiv
_atom_site_adp_type
_atom_site_occupancy
_atom_site_symmetry_multiplicity
_atom_site_calc_flag
_atom_site_refinement_flags
Re1 Re 0.17773(5) 0.66365(4) 0.82912(4) 0.02571(14) Uani 1 1 d .
Br1 Br 0.07868(14) 0.75905(12) 0.60491(10) 0.0417(3) Uani 1 1 d .
Br2 Br 0.25390(15) 0.91255(10) 0.86604(15) 0.0479(3) Uani 1 1 d .
N1 N 0.2466(9) 0.5984(6) 0.9866(7) 0.0215(13) Uani 1 1 d .
O1 O 0.2959(9) 0.5616(7) 1.0840(7) 0.0335(14) Uani 1 1 d .
N2 N 0.4115(10) 0.6199(8) 0.7238(8) 0.0290(15) Uani 1 1 d .
C1 C 0.5361(13) 0.5884(11) 0.6658(10) 0.036(2) Uani 1 1 d .
C2 C 0.6960(14) 0.5491(13) 0.5906(11) 0.043(2) Uani 1 1 d .
H2A H 0.7016 0.594 0.5016 0.056 Uiso 1 1 calc R
H2B H 0.7087 0.4482 0.5848 0.056 Uiso 1 1 calc R
H2C H 0.7837 0.5789 0.6356 0.056 Uiso 1 1 calc R
N3 N -0.0630(10) 0.7135(8) 0.9117(7) 0.0279(15) Uani 1 1 d .
C3 C -0.1981(13) 0.7406(10) 0.9545(9) 0.0309(19) Uani 1 1 d .
C4 C -0.3720(14) 0.7649(12) 1.0105(12) 0.043(3) Uani 1 1 d .
H4A H -0.435 0.8088 0.9421 0.056 Uiso 1 1 calc R
H4B H -0.3798 0.8258 1.084 0.056 Uiso 1 1 calc R
H4C H -0.416 0.6761 1.0425 0.056 Uiso 1 1 calc R
N4 N 0.1070(10) 0.4702(8) 0.7838(7) 0.0279(15) Uani 1 1 d .
C5 C 0.0611(12) 0.3645(10) 0.7671(9) 0.0308(19) Uani 1 1 d .
C6 C 0.0026(16) 0.2268(10) 0.7471(11) 0.044(3) Uani 1 1 d .
H6A H 0.0938 0.167 0.7064 0.057 Uiso 1 1 calc R
H6B H -0.0837 0.2391 0.6894 0.057 Uiso 1 1 calc R
H6C H -0.0406 0.1836 0.8325 0.057 Uiso 1 1 calc R
N5 N 0.509(2) 0.7686(15) 0.3566(14) 0.079(4) Uani 1 1 d .
C7 C 0.4361(19) 0.8709(15) 0.3617(15) 0.059(3) Uani 1 1 d .
C8 C 0.339(2) 1.0075(17) 0.366(3) 0.107(8) Uani 1 1 d .
H8A H 0.2405 1.0024 0.323 0.14 Uiso 1 1 calc R
H8B H 0.4052 1.0794 0.3192 0.14 Uiso 1 1 calc R
H8C H 0.3078 1.0305 0.4577 0.14 Uiso 1 1 calc R

loop_
_atom_site_aniso_label
_atom_site_aniso_U_11
_atom_site_aniso_U_22
_atom_site_aniso_U_33
_atom_site_aniso_U_23
_atom_site_aniso_U_13
_atom_site_aniso_U_12
Re1 0.02119(19) 0.02678(18) 0.02821(19) 0.00115(11) -0.00253(12) 0.00076(11)
Br1 0.0357(6) 0.0560(6) 0.0299(4) 0.0120(4) -0.0038(4) 0.0056(5)
Br2 0.0354(6) 0.0261(4) 0.0839(8) -0.0007(5) -0.0157(6) -0.0016(4)
N1 0.017(3) 0.016(3) 0.029(3) 0.003(2) 0.011(3) -0.008(2)
O1 0.028(4) 0.040(3) 0.036(3) 0.000(3) -0.013(3) -0.008(3)
N2 0.020(4) 0.033(4) 0.032(4) 0.005(3) 0.000(3) -0.002(3)
C1 0.035(6) 0.039(5) 0.035(4) -0.006(4) -0.008(4) 0.006(4)
C2 0.029(5) 0.057(6) 0.040(5) -0.002(5) 0.006(4) 0.004(5)
N3 0.024(4) 0.034(4) 0.024(3) 0.000(3) -0.001(3) 0.001(3)
C3 0.036(5) 0.033(4) 0.024(4) -0.004(3) -0.010(4) 0.006(4)
C4 0.034(6) 0.047(6) 0.049(6) -0.017(5) -0.006(5) 0.009(5)
N4 0.026(4) 0.032(4) 0.027(3) -0.001(3) -0.004(3) -0.005(3)
C5 0.033(5) 0.036(4) 0.024(4) 0.000(3) -0.011(4) 0.006(4)
C6 0.064(8) 0.029(4) 0.045(5) -0.003(4) -0.027(6) -0.004(4)
N5 0.099(12) 0.061(8) 0.067(8) 0.008(6) 0.013(8) 0.008(8)
C7 0.053(9) 0.051(7) 0.067(8) 0.006(6) 0.013(7) -0.013(6)
C8 0.059(12) 0.046(8) 0.20(2) 0.006(11) 0.034(14) -0.008(8)

loop_
_atom_type_symbol
_atom_type_description
_atom_type_scat_dispersion_real
_atom_type_scat_dispersion_imag
_atom_type_scat_source
C C 0.0033 0.0016 'International Tables Vol C Tables 4.2.6.8 and 6.1.1.4'
H H 0 0 'International Tables Vol C Tables 4.2.6.8 and 6.1.1.4'
Br Br -0.2901 2.4595 'International Tables Vol C Tables 4.2.6.8 and 6.1.1.4'
N N 0.0061 0.0033 'International Tables Vol C Tables 4.2.6.8 and 6.1.1.4'
O O 0.0106 0.006 'International Tables Vol C Tables 4.2.6.8 and 6.1.1.4'
Re Re -1.0185 7.231 'International Tables Vol C Tables 4.2.6.8 and 6.1.1.4'

loop_
_geom_angle_atom_site_label_1
_geom_angle_atom_site_label_2
_geom_angle_atom_site_label_3
_geom_angle
N1 Re1 N3 94.3(3)
N1 Re1 N4 94.4(3)
N3 Re1 N4 89.0(3)
N1 Re1 N2 92.4(3)
N3 Re1 N2 173.3(3)
N4 Re1 N2 89.9(3)
N1 Re1 Br2 90.8(2)
N3 Re1 Br2 90.1(2)
N4 Re1 Br2 174.8(2)
N2 Re1 Br2 90.4(2)
N1 Re1 Br1 179.5(2)
N3 Re1 Br1 85.5(2)
N4 Re1 Br1 86.0(2)
N2 Re1 Br1 87.8(2)
Br2 Re1 Br1 88.75(5)
O1 N1 Re1 176.7(7)
C1 N2 Re1 176.0(8)
N2 C1 C2 179.5(12)
C1 C2 H2A 109.5
C1 C2 H2B 109.5
H2A C2 H2B 109.5
C1 C2 H2C 109.5
H2A C2 H2C 109.5
H2B C2 H2C 109.5
C3 N3 Re1 178.2(7)
N3 C3 C4 176.1(11)
C3 C4 H4A 109.5
C3 C4 H4B 109.5
H4A C4 H4B 109.5
C3 C4 H4C 109.5
H4A C4 H4C 109.5
H4B C4 H4C 109.5
C5 N4 Re1 175.2(8)
N4 C5 C6 179.2(9)
C5 C6 H6A 109.5
C5 C6 H6B 109.5
H6A C6 H6B 109.5
C5 C6 H6C 109.5
H6A C6 H6C 109.5
H6B C6 H6C 109.5
N5 C7 C8 179.0(19)
C7 C8 H8A 109.5
C7 C8 H8B 109.5
H8A C8 H8B 109.5
C7 C8 H8C 109.5
H8A C8 H8C 109.5
H8B C8 H8C 109.5

loop_
_geom_bond_atom_site_label_1
_geom_bond_atom_site_label_2
_geom_bond_distance
Re1 N1 1.797(7)
Re1 N3 2.050(8)
Re1 N4 2.065(8)
Re1 N2 2.073(8)
Re1 Br2 2.5531(11)
Re1 Br1 2.5672(11)
N1 O1 1.126(9)
N2 C1 1.127(13)
C1 C2 1.448(14)
C2 H2A 0.96
C2 H2B 0.96
C2 H2C 0.96
N3 C3 1.140(12)
C3 C4 1.455(15)
C4 H4A 0.96
C4 H4B 0.96
C4 H4C 0.96
N4 C5 1.128(13)
C5 C6 1.461(14)
C6 H6A 0.96
C6 H6B 0.96
C6 H6C 0.96
N5 C7 1.097(18)
C7 C8 1.46(2)
C8 H8A 0.96
C8 H8B 0.96
C8 H8C 0.96
